data_7049924
loop_
_publ_author_name
'Biggs, George S.'
'O'Neill, Michael J'
'Carames Mendez, Pablo'
'Scrase, Thomas G.'
'Lin, Yulu'
'Bin-Maarof, Amzar Muzani'
'Bond, Andrew D.'
'Boss, Sally R.'
'Barker, Paul D.'

_publ_section_title
;
 Use of a fluorinated probe to quantitatively monitor amino acid binding
 preferences of ruthenium(ii) arene complexes.
;
_journal_issue 20
_journal_name_full 'Dalton transactions (Cambridge, England : 2003)'
_journal_page_first 6910
_journal_page_last 6920
_journal_paper_doi 10.1039/c8dt05159c
_journal_volume 48
_journal_year 2019
_chemical_formula_moiety 'C17 H14 Cl F2 N2 Ru +, F6 P -'
_chemical_formula_sum 'C17 H14 Cl F8 N2 P Ru'
_chemical_formula_weight 565.79
_space_group_crystal_system triclinic
_space_group_IT_number 2
_space_group_name_Hall '-P 1'
_space_group_name_H-M_alt 'P -1'
_symmetry_space_group_name_Hall '-P 1'
_symmetry_space_group_name_H-M 'P -1'
_atom_sites_solution_hydrogens geom
_audit_creation_method SHELXL-2018/1
_audit_update_record
;
2018-09-13 deposited with the CCDC.    2019-04-15 downloaded from the CCDC.
;
_cell_angle_alpha 99.964(2)
_cell_angle_beta 97.263(2)
_cell_angle_gamma 101.058(2)
_cell_formula_units_Z 2
_cell_length_a 7.1872(3)
_cell_length_b 11.6858(4)
_cell_length_c 11.9743(4)
_cell_measurement_reflns_used 6408
_cell_measurement_temperature 180(2)
_cell_measurement_theta_max 66.73
_cell_measurement_theta_min 3.80
_cell_volume 958.80(6)
_computing_cell_refinement 'SAINT (Bruker, 2016)'
_computing_data_collection 'APEX3 (Bruker, 2016)'
_computing_data_reduction SAINT
_computing_molecular_graphics 'Mercury (Macrae et al., 2008)'
_computing_publication_material SHELXL
_computing_structure_refinement 'SHELXL (Sheldrick, 2015)'
_computing_structure_solution 'SHELXT (Sheldrick, 2015)'
_diffrn_ambient_temperature 180(2)
_diffrn_measured_fraction_theta_full 0.996
_diffrn_measured_fraction_theta_max 0.996
_diffrn_measurement_device_type 'Bruker D8-QUEST PHOTON-100'
_diffrn_measurement_method '\w and \f-scans'
_diffrn_radiation_type CuK\a
_diffrn_radiation_wavelength 1.54178
_diffrn_reflns_av_R_equivalents 0.0485
_diffrn_reflns_av_unetI/netI 0.0498
_diffrn_reflns_Laue_measured_fraction_full 0.996
_diffrn_reflns_Laue_measured_fraction_max 0.996
_diffrn_reflns_limit_h_max 8
_diffrn_reflns_limit_h_min -8
_diffrn_reflns_limit_k_max 13
_diffrn_reflns_limit_k_min -13
_diffrn_reflns_limit_l_max 14
_diffrn_reflns_limit_l_min -14
_diffrn_reflns_number 12013
_diffrn_reflns_point_group_measured_fraction_full 0.996
_diffrn_reflns_point_group_measured_fraction_max 0.996
_diffrn_reflns_theta_full 66.729
_diffrn_reflns_theta_max 66.729
_diffrn_reflns_theta_min 3.800
_diffrn_source 'Incoatec I\mS Cu microsource'
_exptl_absorpt_coefficient_mu 9.488
_exptl_absorpt_correction_T_max 0.7528
_exptl_absorpt_correction_T_min 0.6848
_exptl_absorpt_correction_type multi-scan
_exptl_absorpt_process_details 'SADABS (Bruker, 2014)'
_exptl_crystal_colour yellow
_exptl_crystal_density_diffrn 1.960
_exptl_crystal_description block
_exptl_crystal_F_000 556
_exptl_crystal_size_max 0.040
_exptl_crystal_size_mid 0.040
_exptl_crystal_size_min 0.030
_refine_diff_density_max 1.378
_refine_diff_density_min -0.591
_refine_diff_density_rms 0.115
_refine_ls_extinction_method none
_refine_ls_goodness_of_fit_ref 1.047
_refine_ls_hydrogen_treatment constr
_refine_ls_matrix_type full
_refine_ls_number_parameters 275
_refine_ls_number_reflns 3393
_refine_ls_number_restraints 0
_refine_ls_restrained_S_all 1.047
_refine_ls_R_factor_all 0.0536
_refine_ls_R_factor_gt 0.0402
_refine_ls_shift/su_max 0.000
_refine_ls_shift/su_mean 0.000
_refine_ls_structure_factor_coef Fsqd
_refine_ls_weighting_details 'w=1/[\s^2^(Fo^2^)+(0.0506P)^2^+0.7373P] where P=(Fo^2^+2Fc^2^)/3'
_refine_ls_weighting_scheme calc
_refine_ls_wR_factor_gt 0.0909
_refine_ls_wR_factor_ref 0.0959
_reflns_Friedel_coverage 0.000
_reflns_number_gt 2868
_reflns_number_total 3393
_reflns_threshold_expression 'I > 2\s(I)'
_cod_data_source_file c8dt05159c2.cif
_cod_data_source_block 2
_cod_depositor_comments 'Adding full bibliography for 7049914--7049924.cif.'
_cod_original_cell_volume 958.79(6)
_cod_database_code 7049924
_cambridge_user_name 'George Biggs'
_cambridge_user_crsid gb531
_cambridge_supervisor_name 'Paul Barker'
_cambridge_supervisor_crsid pdb30
_cambridge_crystallographer_name 'Andrew Bond'
_cambridge_crystallographer_crsid adb29
_cambridge_sample_id GB_189
_cambridge_data_id PB_B1_0010
_shelx_space_group_comment
;
The symmetry employed for this shelxl refinement is uniquely defined
by the following loop, which should always be used as a source of
symmetry information in preference to the above space-group names.
They are only intended as comments.
;
_shelx_estimated_absorpt_t_min 0.703
_shelx_estimated_absorpt_t_max 0.764

loop_
_space_group_symop_operation_xyz
'x, y, z'
'-x, -y, -z'

loop_
_atom_site_label
_atom_site_type_symbol
_atom_site_fract_x
_atom_site_fract_y
_atom_site_fract_z
_atom_site_U_iso_or_equiv
_atom_site_adp_type
_atom_site_occupancy
_atom_site_site_symmetry_order
_atom_site_calc_flag
_atom_site_refinement_flags_posn
_atom_site_refinement_flags_adp
_atom_site_refinement_flags_occupancy
Ru1 Ru 0.52840(5) 0.23820(3) 0.23703(3) 0.02196(13) Uani 1 1 d . . .
Cl1 Cl 0.22589(16) 0.26759(11) 0.28187(11) 0.0341(3) Uani 1 1 d . . .
F1 F 0.6478(5) 0.1664(3) 0.6682(3) 0.0505(9) Uani 1 1 d . . .
F2 F 0.6135(5) 0.6699(3) 0.1263(3) 0.0464(8) Uani 1 1 d . . .
N1 N 0.6198(5) 0.2859(3) 0.4143(3) 0.0238(8) Uani 1 1 d . . .
N2 N 0.6070(5) 0.4237(3) 0.2665(3) 0.0239(8) Uani 1 1 d . . .
C1 C 0.6027(7) 0.2089(4) 0.4844(4) 0.0292(11) Uani 1 1 d . . .
H1 H 0.543952 0.127422 0.454319 0.035 Uiso 1 1 calc R U .
C2 C 0.6703(7) 0.2471(5) 0.6008(4) 0.0338(12) Uani 1 1 d . . .
C3 C 0.7546(7) 0.3628(5) 0.6476(4) 0.0347(12) Uani 1 1 d . . .
H3 H 0.802924 0.388065 0.727561 0.042 Uiso 1 1 calc R U .
C4 C 0.7671(7) 0.4421(5) 0.5747(4) 0.0328(12) Uani 1 1 d . . .
H4 H 0.824237 0.523835 0.604370 0.039 Uiso 1 1 calc R U .
C5 C 0.6970(6) 0.4032(4) 0.4585(4) 0.0255(10) Uani 1 1 d . . .
C6 C 0.6910(6) 0.4816(4) 0.3759(4) 0.0242(10) Uani 1 1 d . . .
C7 C 0.7530(7) 0.6036(4) 0.4025(4) 0.0317(11) Uani 1 1 d . . .
H7 H 0.810044 0.642720 0.478892 0.038 Uiso 1 1 calc R U .
C8 C 0.7322(7) 0.6694(4) 0.3175(5) 0.0342(12) Uani 1 1 d . . .
H8 H 0.779260 0.753251 0.333341 0.041 Uiso 1 1 calc R U .
C9 C 0.6430(7) 0.6103(4) 0.2117(4) 0.0325(11) Uani 1 1 d . . .
C10 C 0.5796(7) 0.4875(4) 0.1855(4) 0.0303(11) Uani 1 1 d . . .
H10 H 0.516815 0.448563 0.110073 0.036 Uiso 1 1 calc R U .
C11 C 0.3856(7) 0.0588(4) 0.1342(4) 0.0319(12) Uani 1 1 d . . .
C12 C 0.4116(7) 0.1416(5) 0.0595(4) 0.0334(12) Uani 1 1 d . . .
H12 H 0.304766 0.149569 0.008253 0.040 Uiso 1 1 calc R U .
C13 C 0.5942(7) 0.2109(4) 0.0617(4) 0.0309(11) Uani 1 1 d . . .
H13 H 0.610650 0.264743 0.010894 0.037 Uiso 1 1 calc R U .
C14 C 0.7534(7) 0.2020(4) 0.1379(4) 0.0304(11) Uani 1 1 d . . .
H14 H 0.876551 0.250262 0.139469 0.036 Uiso 1 1 calc R U .
C15 C 0.7293(7) 0.1215(4) 0.2115(4) 0.0327(12) Uani 1 1 d . . .
H15 H 0.836310 0.115158 0.263492 0.039 Uiso 1 1 calc R U .
C16 C 0.5450(8) 0.0492(4) 0.2086(4) 0.0330(12) Uani 1 1 d . . .
H16 H 0.530231 -0.006269 0.257953 0.040 Uiso 1 1 calc R U .
C17 C 0.1868(8) -0.0126(5) 0.1345(5) 0.0446(14) Uani 1 1 d . . .
H17A H 0.177862 -0.029527 0.211199 0.067 Uiso 1 1 calc R U .
H17B H 0.162380 -0.087666 0.078227 0.067 Uiso 1 1 calc R U .
H17C H 0.091101 0.033074 0.114127 0.067 Uiso 1 1 calc R U .
P1 P 0.000000 0.000000 0.500000 0.0304(4) Uani 1 2 d S . P
F11 F 0.2254(5) 0.0326(3) 0.5057(4) 0.0787(13) Uani 1 1 d . . .
F12 F 0.0293(7) 0.0436(3) 0.6345(3) 0.0778(13) Uani 1 1 d . . .
F13 F -0.0103(4) 0.1321(3) 0.4847(3) 0.0460(8) Uani 1 1 d . . .
P2 P 0.000000 0.500000 0.000000 0.0354(4) Uani 1 2 d S . P
F21 F -0.0088(7) 0.3652(3) -0.0505(3) 0.0755(12) Uani 1 1 d . . .
F22 F 0.2261(5) 0.5234(4) 0.0369(3) 0.0720(12) Uani 1 1 d . . .
F23 F -0.0312(5) 0.4685(3) 0.1217(3) 0.0530(9) Uani 1 1 d . . .

loop_
_atom_site_aniso_label
_atom_site_aniso_U_11
_atom_site_aniso_U_22
_atom_site_aniso_U_33
_atom_site_aniso_U_23
_atom_site_aniso_U_13
_atom_site_aniso_U_12
Ru1 0.02117(19) 0.0214(2) 0.02214(19) 0.00400(13) 0.00078(14) 0.00395(14)
Cl1 0.0232(6) 0.0344(7) 0.0412(7) -0.0007(5) 0.0039(5) 0.0063(5)
F1 0.065(2) 0.056(2) 0.0348(17) 0.0243(15) 0.0045(16) 0.0118(17)
F2 0.0520(19) 0.0368(19) 0.0525(19) 0.0232(15) 0.0012(16) 0.0068(15)
N1 0.0189(19) 0.028(2) 0.024(2) 0.0065(17) 0.0013(16) 0.0048(16)
N2 0.0178(18) 0.026(2) 0.027(2) 0.0039(17) 0.0043(16) 0.0037(16)
C1 0.027(3) 0.031(3) 0.027(2) 0.004(2) 0.000(2) 0.005(2)
C2 0.033(3) 0.042(3) 0.033(3) 0.019(2) 0.007(2) 0.014(2)
C3 0.032(3) 0.046(3) 0.024(3) 0.001(2) 0.001(2) 0.012(2)
C4 0.022(2) 0.039(3) 0.031(3) -0.003(2) 0.001(2) 0.002(2)
C5 0.018(2) 0.027(3) 0.027(2) -0.001(2) -0.002(2) 0.0042(19)
C6 0.014(2) 0.030(3) 0.027(2) 0.001(2) 0.004(2) 0.0046(19)
C7 0.026(3) 0.029(3) 0.035(3) -0.001(2) 0.002(2) 0.004(2)
C8 0.027(3) 0.021(3) 0.052(3) 0.005(2) 0.002(2) 0.004(2)
C9 0.027(3) 0.030(3) 0.041(3) 0.013(2) 0.003(2) 0.004(2)
C10 0.033(3) 0.029(3) 0.031(3) 0.010(2) 0.004(2) 0.008(2)
C11 0.031(3) 0.025(3) 0.032(3) -0.011(2) 0.004(2) 0.003(2)
C12 0.033(3) 0.038(3) 0.024(2) 0.000(2) -0.003(2) 0.007(2)
C13 0.042(3) 0.032(3) 0.020(2) 0.004(2) 0.007(2) 0.011(2)
C14 0.027(3) 0.030(3) 0.034(3) 0.002(2) 0.009(2) 0.007(2)
C15 0.034(3) 0.032(3) 0.032(3) -0.001(2) 0.002(2) 0.015(2)
C16 0.045(3) 0.021(3) 0.033(3) 0.005(2) 0.008(2) 0.007(2)
C17 0.040(3) 0.034(3) 0.048(3) -0.004(3) 0.003(3) -0.005(3)
P1 0.0296(9) 0.0237(10) 0.0363(10) 0.0064(8) 0.0031(8) 0.0032(8)
F11 0.0339(19) 0.051(2) 0.157(4) 0.034(3) 0.022(2) 0.0068(17)
F12 0.146(4) 0.041(2) 0.0395(19) 0.0059(16) 0.011(2) 0.008(2)
F13 0.0488(19) 0.0287(17) 0.059(2) 0.0138(15) 0.0000(16) 0.0060(14)
P2 0.0282(10) 0.0444(12) 0.0295(9) 0.0081(8) 0.0029(8) -0.0013(8)
F21 0.110(3) 0.050(2) 0.068(3) 0.007(2) 0.033(2) 0.015(2)
F22 0.0302(18) 0.124(4) 0.061(2) 0.036(2) 0.0029(18) 0.003(2)
F23 0.0469(19) 0.075(3) 0.0344(17) 0.0207(17) 0.0055(15) -0.0021(17)

loop_
_atom_type_symbol
_atom_type_description
_atom_type_scat_dispersion_real
_atom_type_scat_dispersion_imag
_atom_type_scat_source
C C 0.0181 0.0091 'International Tables Vol C Tables 4.2.6.8 and 6.1.1.4'
H H 0.0000 0.0000 'International Tables Vol C Tables 4.2.6.8 and 6.1.1.4'
N N 0.0311 0.0180 'International Tables Vol C Tables 4.2.6.8 and 6.1.1.4'
F F 0.0727 0.0534 'International Tables Vol C Tables 4.2.6.8 and 6.1.1.4'
P P 0.2955 0.4335 'International Tables Vol C Tables 4.2.6.8 and 6.1.1.4'
Cl Cl 0.3639 0.7018 'International Tables Vol C Tables 4.2.6.8 and 6.1.1.4'
Ru Ru 0.0552 3.2960 'International Tables Vol C Tables 4.2.6.8 and 6.1.1.4'

loop_
_geom_angle_atom_site_label_1
_geom_angle_atom_site_label_2
_geom_angle_atom_site_label_3
_geom_angle
_geom_angle_site_symmetry_1
_geom_angle_site_symmetry_3
N1 Ru1 N2 76.92(14) . .
N1 Ru1 C15 93.48(16) . .
N2 Ru1 C15 123.97(17) . .
N1 Ru1 C14 114.36(16) . .
N2 Ru1 C14 97.12(16) . .
C15 Ru1 C14 37.33(18) . .
N1 Ru1 C13 150.20(17) . .
N2 Ru1 C13 94.92(16) . .
C15 Ru1 C13 67.10(18) . .
C14 Ru1 C13 37.36(18) . .
N1 Ru1 C12 165.20(17) . .
N2 Ru1 C12 117.80(17) . .
C15 Ru1 C12 79.63(19) . .
C14 Ru1 C12 67.44(18) . .
C13 Ru1 C12 37.07(18) . .
N1 Ru1 C16 99.63(16) . .
N2 Ru1 C16 161.70(17) . .
C15 Ru1 C16 37.80(18) . .
C14 Ru1 C16 67.62(18) . .
C13 Ru1 C16 79.10(18) . .
C12 Ru1 C16 66.93(19) . .
N1 Ru1 C11 127.48(17) . .
N2 Ru1 C11 154.50(17) . .
C15 Ru1 C11 67.55(18) . .
C14 Ru1 C11 80.12(18) . .
C13 Ru1 C11 67.44(18) . .
C12 Ru1 C11 37.74(18) . .
C16 Ru1 C11 36.75(18) . .
N1 Ru1 Cl1 84.74(10) . .
N2 Ru1 Cl1 85.28(10) . .
C15 Ru1 Cl1 149.58(14) . .
C14 Ru1 Cl1 160.83(13) . .
C13 Ru1 Cl1 123.58(13) . .
C12 Ru1 Cl1 94.56(14) . .
C16 Ru1 Cl1 112.50(14) . .
C11 Ru1 Cl1 89.53(13) . .
C1 N1 C5 119.7(4) . .
C1 N1 Ru1 123.7(3) . .
C5 N1 Ru1 116.7(3) . .
C10 N2 C6 119.2(4) . .
C10 N2 Ru1 123.9(3) . .
C6 N2 Ru1 116.9(3) . .
N1 C1 C2 120.1(5) . .
N1 C1 H1 119.9 . .
C2 C1 H1 119.9 . .
F1 C2 C3 120.2(5) . .
F1 C2 C1 117.9(5) . .
C3 C2 C1 121.9(5) . .
C2 C3 C4 117.4(5) . .
C2 C3 H3 121.3 . .
C4 C3 H3 121.3 . .
C3 C4 C5 120.3(5) . .
C3 C4 H4 119.9 . .
C5 C4 H4 119.9 . .
N1 C5 C4 120.5(4) . .
N1 C5 C6 115.2(4) . .
C4 C5 C6 124.2(4) . .
N2 C6 C7 120.9(4) . .
N2 C6 C5 113.9(4) . .
C7 C6 C5 125.1(4) . .
C6 C7 C8 119.9(5) . .
C6 C7 H7 120.0 . .
C8 C7 H7 120.0 . .
C9 C8 C7 117.7(5) . .
C9 C8 H8 121.2 . .
C7 C8 H8 121.2 . .
C8 C9 F2 120.4(5) . .
C8 C9 C10 122.1(5) . .
F2 C9 C10 117.5(4) . .
N2 C10 C9 120.0(4) . .
N2 C10 H10 120.0 . .
C9 C10 H10 120.0 . .
C16 C11 C12 118.7(5) . .
C16 C11 C17 121.4(5) . .
C12 C11 C17 119.8(5) . .
C16 C11 Ru1 71.0(3) . .
C12 C11 Ru1 70.5(3) . .
C17 C11 Ru1 128.2(4) . .
C13 C12 C11 120.0(4) . .
C13 C12 Ru1 71.1(3) . .
C11 C12 Ru1 71.8(3) . .
C13 C12 H12 120.0 . .
C11 C12 H12 120.0 . .
Ru1 C12 H12 129.6 . .
C12 C13 C14 120.9(5) . .
C12 C13 Ru1 71.9(3) . .
C14 C13 Ru1 71.0(3) . .
C12 C13 H13 119.5 . .
C14 C13 H13 119.5 . .
Ru1 C13 H13 130.2 . .
C15 C14 C13 119.4(5) . .
C15 C14 Ru1 71.2(3) . .
C13 C14 Ru1 71.6(3) . .
C15 C14 H14 120.3 . .
C13 C14 H14 120.3 . .
Ru1 C14 H14 129.2 . .
C14 C15 C16 120.2(5) . .
C14 C15 Ru1 71.5(3) . .
C16 C15 Ru1 72.0(3) . .
C14 C15 H15 119.9 . .
C16 C15 H15 119.9 . .
Ru1 C15 H15 128.9 . .
C11 C16 C15 120.7(5) . .
C11 C16 Ru1 72.2(3) . .
C15 C16 Ru1 70.2(3) . .
C11 C16 H16 119.6 . .
C15 C16 H16 119.6 . .
Ru1 C16 H16 130.6 . .
C11 C17 H17A 109.5 . .
C11 C17 H17B 109.5 . .
H17A C17 H17B 109.5 . .
C11 C17 H17C 109.5 . .
H17A C17 H17C 109.5 . .
H17B C17 H17C 109.5 . .
F12 P1 F12 180.0 2_556 .
F12 P1 F11 90.6(2) 2_556 .
F12 P1 F11 89.4(2) . .
F12 P1 F11 89.4(2) 2_556 2_556
F12 P1 F11 90.6(2) . 2_556
F11 P1 F11 180.0 . 2_556
F12 P1 F13 89.39(18) 2_556 2_556
F12 P1 F13 90.61(18) . 2_556
F11 P1 F13 90.31(17) . 2_556
F11 P1 F13 89.69(17) 2_556 2_556
F12 P1 F13 90.61(18) 2_556 .
F12 P1 F13 89.39(18) . .
F11 P1 F13 89.69(17) . .
F11 P1 F13 90.31(17) 2_556 .
F13 P1 F13 180.0(2) 2_556 .
F21 P2 F21 180.0 . 2_565
F21 P2 F22 89.3(2) . 2_565
F21 P2 F22 90.7(2) 2_565 2_565
F21 P2 F22 90.7(2) . .
F21 P2 F22 89.3(2) 2_565 .
F22 P2 F22 180.0 2_565 .
F21 P2 F23 90.15(19) . .
F21 P2 F23 89.85(19) 2_565 .
F22 P2 F23 89.52(17) 2_565 .
F22 P2 F23 90.47(17) . .
F21 P2 F23 89.85(19) . 2_565
F21 P2 F23 90.15(19) 2_565 2_565
F22 P2 F23 90.48(17) 2_565 2_565
F22 P2 F23 89.53(17) . 2_565
F23 P2 F23 180.0 . 2_565

loop_
_geom_bond_atom_site_label_1
_geom_bond_atom_site_label_2
_geom_bond_distance
_geom_bond_site_symmetry_2
Ru1 N1 2.085(4) .
Ru1 N2 2.087(4) .
Ru1 C15 2.182(5) .
Ru1 C14 2.186(5) .
Ru1 C13 2.193(4) .
Ru1 C12 2.203(5) .
Ru1 C16 2.204(5) .
Ru1 C11 2.219(5) .
Ru1 Cl1 2.3773(12) .
F1 C2 1.343(5) .
F2 C9 1.351(5) .
N1 C1 1.333(6) .
N1 C5 1.360(6) .
N2 C10 1.339(6) .
N2 C6 1.369(6) .
C1 C2 1.381(7) .
C1 H1 0.9500 .
C2 C3 1.359(7) .
C3 C4 1.377(7) .
C3 H3 0.9500 .
C4 C5 1.384(6) .
C4 H4 0.9500 .
C5 C6 1.461(6) .
C6 C7 1.378(7) .
C7 C8 1.388(7) .
C7 H7 0.9500 .
C8 C9 1.347(7) .
C8 H8 0.9500 .
C9 C10 1.387(7) .
C10 H10 0.9500 .
C11 C16 1.395(7) .
C11 C12 1.430(7) .
C11 C17 1.511(7) .
C12 C13 1.398(7) .
C12 H12 0.9500 .
C13 C14 1.402(7) .
C13 H13 0.9500 .
C14 C15 1.398(7) .
C14 H14 0.9500 .
C15 C16 1.421(7) .
C15 H15 0.9500 .
C16 H16 0.9500 .
C17 H17A 0.9800 .
C17 H17B 0.9800 .
C17 H17C 0.9800 .
P1 F12 1.577(3) 2_556
P1 F12 1.577(3) .
P1 F11 1.581(3) .
P1 F11 1.581(3) 2_556
P1 F13 1.600(3) 2_556
P1 F13 1.600(3) .
P2 F21 1.573(4) .
P2 F21 1.573(4) 2_565
P2 F22 1.587(3) 2_565
P2 F22 1.587(3) .
P2 F23 1.596(3) .
P2 F23 1.596(3) 2_565

loop_
_geom_torsion_atom_site_label_1
_geom_torsion_atom_site_label_2
_geom_torsion_atom_site_label_3
_geom_torsion_atom_site_label_4
_geom_torsion
C5 N1 C1 C2 -2.6(7)
Ru1 N1 C1 C2 178.7(3)
N1 C1 C2 F1 179.3(4)
N1 C1 C2 C3 0.3(8)
F1 C2 C3 C4 -177.7(4)
C1 C2 C3 C4 1.3(7)
C2 C3 C4 C5 -0.5(7)
C1 N1 C5 C4 3.4(6)
Ru1 N1 C5 C4 -177.9(3)
C1 N1 C5 C6 -174.0(4)
Ru1 N1 C5 C6 4.7(5)
C3 C4 C5 N1 -1.9(7)
C3 C4 C5 C6 175.3(4)
C10 N2 C6 C7 -2.2(6)
Ru1 N2 C6 C7 177.9(3)
C10 N2 C6 C5 174.7(4)
Ru1 N2 C6 C5 -5.1(5)
N1 C5 C6 N2 0.3(6)
C4 C5 C6 N2 -177.0(4)
N1 C5 C6 C7 177.0(4)
C4 C5 C6 C7 -0.3(7)
N2 C6 C7 C8 -0.5(7)
C5 C6 C7 C8 -177.1(4)
C6 C7 C8 C9 2.8(7)
C7 C8 C9 F2 178.1(4)
C7 C8 C9 C10 -2.5(8)
C6 N2 C10 C9 2.6(7)
Ru1 N2 C10 C9 -177.6(3)
C8 C9 C10 N2 -0.2(8)
F2 C9 C10 N2 179.3(4)
C16 C11 C12 C13 0.1(7)
C17 C11 C12 C13 177.8(5)
Ru1 C11 C12 C13 54.2(4)
C16 C11 C12 Ru1 -54.1(4)
C17 C11 C12 Ru1 123.6(4)
C11 C12 C13 C14 -1.0(7)
Ru1 C12 C13 C14 53.5(4)
C11 C12 C13 Ru1 -54.5(4)
C12 C13 C14 C15 0.9(7)
Ru1 C13 C14 C15 54.7(4)
C12 C13 C14 Ru1 -53.8(4)
C13 C14 C15 C16 0.2(7)
Ru1 C14 C15 C16 55.1(4)
C13 C14 C15 Ru1 -54.9(4)
C12 C11 C16 C15 0.9(7)
C17 C11 C16 C15 -176.7(5)
Ru1 C11 C16 C15 -52.9(4)
C12 C11 C16 Ru1 53.8(4)
C17 C11 C16 Ru1 -123.8(5)
C14 C15 C16 C11 -1.1(7)
Ru1 C15 C16 C11 53.8(4)
C14 C15 C16 Ru1 -54.9(4)
